data_1553793
loop_
_publ_author_name
'Li, Bin'
'Zhang, Mingkai'
'Huang, Xulun'
'Gu, Zhenhua'

_publ_section_title
;
 Synthesis of 2,3-dihydro-1H-phosphindole-1-oxides via the t-BuLi-mediated
 rearrangement of vinyl bromides and phosphine oxides
;
_journal_issue 9
_journal_name_full 'Organic Chemistry Frontiers'
_journal_page_first 1854
_journal_paper_doi 10.1039/C7QO00310B
_journal_volume 4
_journal_year 2017
_chemical_formula_sum 'C32 H25 O P'
_chemical_formula_weight 456.49
_space_group_crystal_system monoclinic
_space_group_IT_number 14
_space_group_name_Hall '-P 2ybc'
_space_group_name_H-M_alt 'P 1 21/c 1'
_atom_sites_solution_hydrogens geom
_audit_creation_method SHELXL-2013
_audit_update_record
;
2017-03-17 deposited with the CCDC.
2017-06-19 downloaded from the CCDC.
;
_cell_angle_alpha 90
_cell_angle_beta 103.8280(10)
_cell_angle_gamma 90
_cell_formula_units_Z 4
_cell_length_a 12.38850(10)
_cell_length_b 18.8197(2)
_cell_length_c 10.45830(10)
_cell_measurement_reflns_used 9261
_cell_measurement_temperature 291(2)
_cell_measurement_theta_max 69.5040
_cell_measurement_theta_min 3.6700
_cell_volume 2367.66(4)
_computing_cell_refinement 'CrysAlisPro (Agilent Technologies)'
_computing_data_collection 'CrysAlisPro (Agilent Technologies)'
_computing_data_reduction 'CrysAlisPro (Agilent Technologies)'
_computing_molecular_graphics 'Ortep-3 (L. J. Farrugia, 2001)'
_computing_publication_material SHELXL-2013
_computing_structure_refinement 'SHELXL-2013 (Sheldrick, 2013)'
_computing_structure_solution 'SHELXS-97 (Sheldrick, 1997)'
_diffrn_ambient_temperature 291(2)
_diffrn_detector_area_resol_mean 15.9149
_diffrn_measured_fraction_theta_full 0.996
_diffrn_measured_fraction_theta_max 0.988
_diffrn_measurement_device_type 'Gemini S Ultra, Agilent Technologies'
_diffrn_measurement_method '\w scans'
_diffrn_radiation_type CuK\a
_diffrn_radiation_wavelength 1.54184
_diffrn_reflns_av_R_equivalents 0.0244
_diffrn_reflns_av_unetI/netI 0.0205
_diffrn_reflns_Laue_measured_fraction_full 0.996
_diffrn_reflns_Laue_measured_fraction_max 0.988
_diffrn_reflns_limit_h_max 14
_diffrn_reflns_limit_h_min -15
_diffrn_reflns_limit_k_max 22
_diffrn_reflns_limit_k_min -22
_diffrn_reflns_limit_l_max 12
_diffrn_reflns_limit_l_min -11
_diffrn_reflns_number 17473
_diffrn_reflns_point_group_measured_fraction_full 0.996
_diffrn_reflns_point_group_measured_fraction_max 0.988
_diffrn_reflns_theta_full 67.684
_diffrn_reflns_theta_max 69.594
_diffrn_reflns_theta_min 3.674
_diffrn_source 'Enhance Ultra (Cu) X-ray Source'
_exptl_absorpt_coefficient_mu 1.196
_exptl_absorpt_correction_T_max 1.00000
_exptl_absorpt_correction_T_min 0.81651
_exptl_absorpt_correction_type multi-scan
_exptl_absorpt_process_details
;
CrysAlisPro, Agilent Technologies,
Version 1.171.37.35 (release 13-08-2014 CrysAlis171 .NET)
(compiled Aug 13 2014,18:06:01)
Empirical absorption correction using spherical harmonics,
 implemented in SCALE3 ABSPACK scaling algorithm.
;
_exptl_crystal_density_diffrn 1.281
_exptl_crystal_description block
_exptl_crystal_F_000 960
_exptl_crystal_size_max 0.390
_exptl_crystal_size_mid 0.320
_exptl_crystal_size_min 0.250
_refine_diff_density_max 0.187
_refine_diff_density_min -0.292
_refine_diff_density_rms 0.036
_refine_ls_extinction_method none
_refine_ls_goodness_of_fit_ref 1.056
_refine_ls_hydrogen_treatment constr
_refine_ls_matrix_type full
_refine_ls_number_parameters 307
_refine_ls_number_reflns 4413
_refine_ls_number_restraints 0
_refine_ls_restrained_S_all 1.056
_refine_ls_R_factor_all 0.0402
_refine_ls_R_factor_gt 0.0375
_refine_ls_shift/su_max 0.000
_refine_ls_shift/su_mean 0.000
_refine_ls_structure_factor_coef Fsqd
_refine_ls_weighting_details 'w=1/[\s^2^(Fo^2^)+(0.0566P)^2^+0.5049P] where P=(Fo^2^+2Fc^2^)/3'
_refine_ls_weighting_scheme calc
_refine_ls_wR_factor_gt 0.1027
_refine_ls_wR_factor_ref 0.1053
_reflns_Friedel_coverage 0.000
_reflns_number_gt 4039
_reflns_number_total 4413
_reflns_threshold_expression 'I > 2\s(I)'
_cod_data_source_file c7qo00310b2.cif
_cod_data_source_block shelxl
_cod_original_sg_symbol_H-M 'P 21/c'
_cod_database_code 1553793
_shelx_space_group_comment
;
The symmetry employed for this shelxl refinement is uniquely defined
by the following loop, which should always be used as a source of
symmetry information in preference to the above space-group names.
They are only intended as comments.
;
_shelx_estimated_absorpt_t_min 0.653
_shelx_estimated_absorpt_t_max 0.754
_shelxl_version_number 2013-4

loop_
_space_group_symop_operation_xyz
'x, y, z'
'-x, y+1/2, -z+1/2'
'-x, -y, -z'
'x, -y-1/2, z-1/2'

loop_
_atom_site_label
_atom_site_type_symbol
_atom_site_fract_x
_atom_site_fract_y
_atom_site_fract_z
_atom_site_U_iso_or_equiv
_atom_site_adp_type
_atom_site_occupancy
_atom_site_site_symmetry_order
_atom_site_calc_flag
_atom_site_refinement_flags_posn
_atom_site_refinement_flags_adp
P1 P 0.72688(3) 0.17332(2) 0.25553(3) 0.03926(12) Uani 1 1 d . .
O1 O 0.76995(9) 0.24712(5) 0.26798(11) 0.0519(3) Uani 1 1 d . .
C11 C 0.79332(11) 0.05153(7) 0.17918(12) 0.0359(3) Uani 1 1 d . .
C1 C 0.78512(11) 0.03680(7) 0.31859(12) 0.0364(3) Uani 1 1 d . .
H1 H 0.8527 0.0111 0.3622 0.044 Uiso 1 1 calc R U
C16 C 0.83241(11) 0.00118(7) 0.09935(13) 0.0382(3) Uani 1 1 d . .
C21 C 0.90747(12) 0.13524(8) 0.44899(13) 0.0424(3) Uani 1 1 d . .
C15 C 0.83573(11) 0.02176(8) -0.03085(13) 0.0414(3) Uani 1 1 d . .
C3 C 0.66532(13) -0.01844(8) 0.45090(15) 0.0469(3) Uani 1 1 d . .
C26 C 0.93283(15) 0.18493(8) 0.55096(16) 0.0530(4) Uani 1 1 d . .
H26 H 0.8764 0.2026 0.5867 0.064 Uiso 1 1 calc R U
C4 C 0.72662(14) 0.03012(9) 0.55670(15) 0.0530(4) Uani 1 1 d . .
H4A H 0.8036 0.0153 0.5859 0.064 Uiso 1 1 calc R U
H4B H 0.6932 0.0290 0.6316 0.064 Uiso 1 1 calc R U
C17 C 0.87096(13) -0.06735(8) 0.14460(15) 0.0469(3) Uani 1 1 d . .
H17 H 0.8684 -0.0815 0.2290 0.056 Uiso 1 1 calc R U
C12 C 0.76224(11) 0.11844(7) 0.13169(13) 0.0386(3) Uani 1 1 d . .
C30 C 0.34976(15) 0.17411(11) 0.2104(2) 0.0738(6) Uani 1 1 d . .
H30 H 0.2734 0.1749 0.2023 0.089 Uiso 1 1 calc R U
C7 C 0.62313(14) -0.04724(8) 0.22053(16) 0.0502(4) Uani 1 1 d . .
H7 H 0.6357 -0.0410 0.1371 0.060 Uiso 1 1 calc R U
C2 C 0.68687(12) -0.01032(7) 0.32644(14) 0.0405(3) Uani 1 1 d . .
C20 C 0.87850(13) -0.02742(9) -0.10879(15) 0.0504(4) Uani 1 1 d . .
H20 H 0.8813 -0.0148 -0.1939 0.060 Uiso 1 1 calc R U
C13 C 0.76663(12) 0.13888(8) 0.00281(14) 0.0448(3) Uani 1 1 d . .
H13 H 0.7457 0.1845 -0.0277 0.054 Uiso 1 1 calc R U
C22 C 0.99530(13) 0.11171(9) 0.39793(17) 0.0546(4) Uani 1 1 d . .
H22 H 0.9815 0.0786 0.3300 0.066 Uiso 1 1 calc R U
C5 C 0.72009(13) 0.10527(8) 0.49919(15) 0.0482(3) Uani 1 1 d . .
H5A H 0.7494 0.1390 0.5690 0.058 Uiso 1 1 calc R U
H5B H 0.6430 0.1174 0.4609 0.058 Uiso 1 1 calc R U
C10 C 0.58369(16) -0.06594(9) 0.46688(19) 0.0618(5) Uani 1 1 d . .
H10 H 0.5700 -0.0722 0.5498 0.074 Uiso 1 1 calc R U
C6 C 0.78723(11) 0.11034(7) 0.39245(13) 0.0385(3) Uani 1 1 d . .
C18 C 0.91182(14) -0.11298(9) 0.06587(17) 0.0541(4) Uani 1 1 d . .
H18 H 0.9373 -0.1577 0.0971 0.065 Uiso 1 1 calc R U
C27 C 0.57704(13) 0.17256(8) 0.23132(16) 0.0466(3) Uani 1 1 d . .
C9 C 0.52277(18) -0.10381(10) 0.3614(2) 0.0718(6) Uani 1 1 d . .
H9 H 0.4696 -0.1363 0.3736 0.086 Uiso 1 1 calc R U
C14 C 0.80180(13) 0.09116(9) -0.07583(14) 0.0473(3) Uani 1 1 d . .
H14 H 0.8037 0.1043 -0.1610 0.057 Uiso 1 1 calc R U
C19 C 0.91534(14) -0.09235(9) -0.06205(16) 0.0543(4) Uani 1 1 d . .
H19 H 0.9432 -0.1236 -0.1152 0.065 Uiso 1 1 calc R U
C25 C 1.04095(17) 0.20832(9) 0.59960(19) 0.0665(5) Uani 1 1 d . .
H25 H 1.0561 0.2408 0.6687 0.080 Uiso 1 1 calc R U
C24 C 1.12633(16) 0.18434(10) 0.5473(2) 0.0685(5) Uani 1 1 d . .
H24 H 1.1986 0.2004 0.5803 0.082 Uiso 1 1 calc R U
C8 C 0.54068(16) -0.09346(10) 0.2381(2) 0.0650(5) Uani 1 1 d . .
H8 H 0.4974 -0.1175 0.1662 0.078 Uiso 1 1 calc R U
C23 C 1.10284(14) 0.13648(10) 0.4459(2) 0.0652(5) Uani 1 1 d . .
H23 H 1.1595 0.1204 0.4088 0.078 Uiso 1 1 calc R U
C29 C 0.41619(16) 0.22156(11) 0.2905(3) 0.0813(7) Uani 1 1 d . .
H29 H 0.3855 0.2541 0.3386 0.098 Uiso 1 1 calc R U
C31 C 0.39481(16) 0.12520(13) 0.1416(2) 0.0758(6) Uani 1 1 d . .
H31 H 0.3489 0.0925 0.0878 0.091 Uiso 1 1 calc R U
C32 C 0.50823(14) 0.12399(10) 0.15140(17) 0.0605(4) Uani 1 1 d . .
H32 H 0.5383 0.0905 0.1043 0.073 Uiso 1 1 calc R U
C28 C 0.52952(15) 0.22131(10) 0.3004(2) 0.0704(5) Uani 1 1 d . .
H28 H 0.5744 0.2544 0.3543 0.084 Uiso 1 1 calc R U

loop_
_atom_site_aniso_label
_atom_site_aniso_U_11
_atom_site_aniso_U_22
_atom_site_aniso_U_33
_atom_site_aniso_U_23
_atom_site_aniso_U_13
_atom_site_aniso_U_12
P1 0.0390(2) 0.0346(2) 0.0421(2) -0.00196(13) 0.00533(15) 0.00084(13)
O1 0.0553(6) 0.0368(5) 0.0617(7) -0.0041(4) 0.0104(5) -0.0040(4)
C11 0.0366(6) 0.0367(6) 0.0344(6) -0.0001(5) 0.0087(5) -0.0044(5)
C1 0.0396(7) 0.0364(7) 0.0336(6) 0.0010(5) 0.0098(5) 0.0015(5)
C16 0.0386(7) 0.0393(7) 0.0378(7) -0.0024(5) 0.0116(5) -0.0059(5)
C21 0.0416(7) 0.0426(7) 0.0388(7) 0.0019(6) 0.0014(6) 0.0007(6)
C15 0.0371(7) 0.0517(8) 0.0348(7) -0.0044(6) 0.0074(5) -0.0084(6)
C3 0.0536(8) 0.0452(8) 0.0460(8) 0.0076(6) 0.0201(7) 0.0054(6)
C26 0.0585(9) 0.0431(8) 0.0524(9) -0.0056(7) 0.0037(7) -0.0003(7)
C4 0.0587(9) 0.0666(10) 0.0364(7) 0.0056(7) 0.0168(7) 0.0053(8)
C17 0.0552(9) 0.0400(7) 0.0490(8) -0.0010(6) 0.0198(7) -0.0025(6)
C12 0.0395(7) 0.0375(7) 0.0371(7) 0.0009(5) 0.0056(5) -0.0027(5)
C30 0.0408(9) 0.0735(13) 0.1038(16) 0.0043(11) 0.0105(10) 0.0020(8)
C7 0.0557(9) 0.0473(8) 0.0513(8) -0.0034(7) 0.0202(7) -0.0099(7)
C2 0.0449(7) 0.0377(7) 0.0415(7) 0.0041(5) 0.0155(6) 0.0012(6)
C20 0.0463(8) 0.0683(10) 0.0374(7) -0.0104(7) 0.0118(6) -0.0075(7)
C13 0.0470(8) 0.0445(8) 0.0397(7) 0.0082(6) 0.0037(6) -0.0018(6)
C22 0.0433(8) 0.0625(10) 0.0559(9) -0.0102(7) 0.0076(7) -0.0034(7)
C5 0.0513(8) 0.0543(9) 0.0419(7) -0.0075(6) 0.0169(6) -0.0005(7)
C10 0.0753(12) 0.0557(10) 0.0679(11) 0.0089(8) 0.0439(10) 0.0001(8)
C6 0.0391(7) 0.0413(7) 0.0346(6) -0.0034(5) 0.0080(5) 0.0005(5)
C18 0.0578(9) 0.0435(8) 0.0644(10) -0.0076(7) 0.0213(8) 0.0001(7)
C27 0.0415(8) 0.0403(7) 0.0537(8) 0.0020(6) 0.0033(6) 0.0032(6)
C9 0.0788(13) 0.0560(10) 0.0969(15) -0.0089(10) 0.0532(12) -0.0212(9)
C14 0.0479(8) 0.0603(9) 0.0320(7) 0.0058(6) 0.0066(6) -0.0053(7)
C19 0.0497(9) 0.0611(10) 0.0542(9) -0.0190(7) 0.0166(7) -0.0033(7)
C25 0.0731(12) 0.0483(9) 0.0656(11) -0.0081(8) -0.0078(9) -0.0108(8)
C24 0.0509(10) 0.0583(10) 0.0830(13) 0.0050(9) -0.0101(9) -0.0112(8)
C8 0.0658(11) 0.0589(10) 0.0764(12) -0.0146(9) 0.0289(9) -0.0219(8)
C23 0.0416(9) 0.0688(11) 0.0811(12) -0.0007(9) 0.0069(8) -0.0035(8)
C29 0.0517(10) 0.0608(11) 0.132(2) -0.0195(12) 0.0235(11) 0.0093(9)
C31 0.0497(10) 0.0886(14) 0.0808(13) -0.0158(11) -0.0007(9) -0.0139(10)
C32 0.0503(9) 0.0689(11) 0.0575(10) -0.0127(8) 0.0034(8) -0.0035(8)
C28 0.0462(9) 0.0514(9) 0.1101(16) -0.0236(10) 0.0119(10) 0.0025(7)

loop_
_atom_type_symbol
_atom_type_description
_atom_type_scat_dispersion_real
_atom_type_scat_dispersion_imag
_atom_type_scat_source
C C 0.0181 0.0091 'International Tables Vol C Tables 4.2.6.8 and 6.1.1.4'
H H 0.0000 0.0000 'International Tables Vol C Tables 4.2.6.8 and 6.1.1.4'
O O 0.0492 0.0322 'International Tables Vol C Tables 4.2.6.8 and 6.1.1.4'
P P 0.2955 0.4335 'International Tables Vol C Tables 4.2.6.8 and 6.1.1.4'

loop_
_geom_angle_atom_site_label_1
_geom_angle_atom_site_label_2
_geom_angle_atom_site_label_3
_geom_angle
O1 P1 C12 117.30(7)
O1 P1 C27 110.78(7)
C12 P1 C27 108.29(7)
O1 P1 C6 117.17(6)
C12 P1 C6 93.79(6)
C27 P1 C6 108.08(7)
C12 C11 C16 120.24(12)
C12 C11 C1 116.04(12)
C16 C11 C1 123.71(12)
C11 C1 C2 113.42(11)
C11 C1 C6 108.28(10)
C2 C1 C6 113.77(11)
C11 C1 H1 107.0
C2 C1 H1 107.0
C6 C1 H1 107.0
C17 C16 C11 123.04(12)
C17 C16 C15 118.81(13)
C11 C16 C15 118.12(13)
C22 C21 C26 116.85(14)
C22 C21 C6 121.91(13)
C26 C21 C6 121.19(14)
C20 C15 C14 122.20(13)
C20 C15 C16 118.17(14)
C14 C15 C16 119.56(13)
C10 C3 C2 119.26(15)
C10 C3 C4 124.05(14)
C2 C3 C4 116.48(13)
C25 C26 C21 120.95(17)
C25 C26 H26 119.5
C21 C26 H26 119.5
C3 C4 C5 107.70(12)
C3 C4 H4A 110.2
C5 C4 H4A 110.2
C3 C4 H4B 110.2
C5 C4 H4B 110.2
H4A C4 H4B 108.5
C18 C17 C16 120.94(14)
C18 C17 H17 119.5
C16 C17 H17 119.5
C11 C12 C13 121.47(13)
C11 C12 P1 111.27(10)
C13 C12 P1 127.14(11)
C29 C30 C31 120.25(18)
C29 C30 H30 119.9
C31 C30 H30 119.9
C2 C7 C8 120.44(15)
C2 C7 H7 119.8
C8 C7 H7 119.8
C7 C2 C3 119.39(13)
C7 C2 C1 124.02(12)
C3 C2 C1 116.52(13)
C19 C20 C15 121.45(14)
C19 C20 H20 119.3
C15 C20 H20 119.3
C14 C13 C12 119.21(13)
C14 C13 H13 120.4
C12 C13 H13 120.4
C23 C22 C21 121.65(16)
C23 C22 H22 119.2
C21 C22 H22 119.2
C4 C5 C6 110.70(12)
C4 C5 H5A 109.5
C6 C5 H5A 109.5
C4 C5 H5B 109.5
C6 C5 H5B 109.5
H5A C5 H5B 108.1
C9 C10 C3 120.78(16)
C9 C10 H10 119.6
C3 C10 H10 119.6
C21 C6 C5 112.32(11)
C21 C6 C1 110.83(11)
C5 C6 C1 110.46(11)
C21 C6 P1 105.91(9)
C5 C6 P1 113.95(10)
C1 C6 P1 102.91(8)
C17 C18 C19 120.02(15)
C17 C18 H18 120.0
C19 C18 H18 120.0
C28 C27 C32 118.38(16)
C28 C27 P1 118.11(12)
C32 C27 P1 123.46(13)
C8 C9 C10 119.88(16)
C8 C9 H9 120.1
C10 C9 H9 120.1
C13 C14 C15 121.40(13)
C13 C14 H14 119.3
C15 C14 H14 119.3
C20 C19 C18 120.60(14)
C20 C19 H19 119.7
C18 C19 H19 119.7
C24 C25 C26 121.10(17)
C24 C25 H25 119.5
C26 C25 H25 119.5
C23 C24 C25 118.81(17)
C23 C24 H24 120.6
C25 C24 H24 120.6
C9 C8 C7 120.16(17)
C9 C8 H8 119.9
C7 C8 H8 119.9
C24 C23 C22 120.63(18)
C24 C23 H23 119.7
C22 C23 H23 119.7
C30 C29 C28 119.88(19)
C30 C29 H29 120.1
C28 C29 H29 120.1
C30 C31 C32 120.47(18)
C30 C31 H31 119.8
C32 C31 H31 119.8
C31 C32 C27 120.06(18)
C31 C32 H32 120.0
C27 C32 H32 120.0
C29 C28 C27 120.95(17)
C29 C28 H28 119.5
C27 C28 H28 119.5

loop_
_geom_bond_atom_site_label_1
_geom_bond_atom_site_label_2
_geom_bond_distance
P1 O1 1.4824(11)
P1 C12 1.7909(14)
P1 C27 1.8126(16)
P1 C6 1.8715(14)
C11 C12 1.3745(19)
C11 C16 1.4222(19)
C11 C1 1.5112(17)
C1 C2 1.5239(18)
C1 C6 1.5820(18)
C1 H1 0.9800
C16 C17 1.417(2)
C16 C15 1.4257(19)
C21 C22 1.394(2)
C21 C26 1.396(2)
C21 C6 1.5386(19)
C15 C20 1.417(2)
C15 C14 1.418(2)
C3 C10 1.389(2)
C3 C2 1.398(2)
C3 C4 1.495(2)
C26 C25 1.386(3)
C26 H26 0.9300
C4 C5 1.532(2)
C4 H4A 0.9700
C4 H4B 0.9700
C17 C18 1.368(2)
C17 H17 0.9300
C12 C13 1.4151(19)
C30 C29 1.359(3)
C30 C31 1.367(3)
C30 H30 0.9300
C7 C2 1.384(2)
C7 C8 1.387(2)
C7 H7 0.9300
C20 C19 1.354(2)
C20 H20 0.9300
C13 C14 1.358(2)
C13 H13 0.9300
C22 C23 1.387(2)
C22 H22 0.9300
C5 C6 1.5463(19)
C5 H5A 0.9700
C5 H5B 0.9700
C10 C9 1.377(3)
C10 H10 0.9300
C18 C19 1.404(2)
C18 H18 0.9300
C27 C28 1.383(2)
C27 C32 1.386(2)
C9 C8 1.374(3)
C9 H9 0.9300
C14 H14 0.9300
C19 H19 0.9300
C25 C24 1.378(3)
C25 H25 0.9300
C24 C23 1.368(3)
C24 H24 0.9300
C8 H8 0.9300
C23 H23 0.9300
C29 C28 1.383(3)
C29 H29 0.9300
C31 C32 1.384(3)
C31 H31 0.9300
C32 H32 0.9300
C28 H28 0.9300

loop_
_geom_torsion_atom_site_label_1
_geom_torsion_atom_site_label_2
_geom_torsion_atom_site_label_3
_geom_torsion_atom_site_label_4
_geom_torsion
C12 C11 C1 C2 105.46(14)
C16 C11 C1 C2 -75.72(16)
C12 C11 C1 C6 -21.81(16)
C16 C11 C1 C6 157.02(12)
C12 C11 C16 C17 176.73(13)
C1 C11 C16 C17 -2.0(2)
C12 C11 C16 C15 -1.40(19)
C1 C11 C16 C15 179.82(12)
C17 C16 C15 C20 -0.50(19)
C11 C16 C15 C20 177.71(12)
C17 C16 C15 C14 -177.41(13)
C11 C16 C15 C14 0.81(19)
C22 C21 C26 C25 -1.1(2)
C6 C21 C26 C25 -178.59(15)
C10 C3 C4 C5 -129.26(16)
C2 C3 C4 C5 45.44(18)
C11 C16 C17 C18 -177.44(14)
C15 C16 C17 C18 0.7(2)
C16 C11 C12 C13 0.9(2)
C1 C11 C12 C13 179.72(12)
C16 C11 C12 P1 -175.44(10)
C1 C11 C12 P1 3.43(15)
O1 P1 C12 C11 136.07(10)
C27 P1 C12 C11 -97.69(11)
C6 P1 C12 C11 12.76(11)
O1 P1 C12 C13 -39.97(15)
C27 P1 C12 C13 86.27(14)
C6 P1 C12 C13 -163.27(13)
C8 C7 C2 C3 -1.8(2)
C8 C7 C2 C1 174.83(15)
C10 C3 C2 C7 2.9(2)
C4 C3 C2 C7 -172.02(14)
C10 C3 C2 C1 -173.96(14)
C4 C3 C2 C1 11.07(19)
C11 C1 C2 C7 11.51(19)
C6 C1 C2 C7 135.85(14)
C11 C1 C2 C3 -171.75(12)
C6 C1 C2 C3 -47.41(16)
C14 C15 C20 C19 176.90(14)
C16 C15 C20 C19 0.1(2)
C11 C12 C13 C14 0.3(2)
P1 C12 C13 C14 176.01(11)
C26 C21 C22 C23 -0.1(2)
C6 C21 C22 C23 177.42(15)
C3 C4 C5 C6 -67.68(16)
C2 C3 C10 C9 -1.2(3)
C4 C3 C10 C9 173.31(17)
C22 C21 C6 C5 147.20(15)
C26 C21 C6 C5 -35.40(18)
C22 C21 C6 C1 23.11(19)
C26 C21 C6 C1 -159.49(13)
C22 C21 C6 P1 -87.82(15)
C26 C21 C6 P1 89.58(14)
C4 C5 C6 C21 -92.70(15)
C4 C5 C6 C1 31.60(16)
C4 C5 C6 P1 146.86(11)
C11 C1 C6 C21 -84.91(13)
C2 C1 C6 C21 148.03(11)
C11 C1 C6 C5 149.95(11)
C2 C1 C6 C5 22.88(16)
C11 C1 C6 P1 27.94(12)
C2 C1 C6 P1 -99.13(11)
O1 P1 C6 C21 -30.20(11)
C12 P1 C6 C21 93.21(10)
C27 P1 C6 C21 -156.15(9)
O1 P1 C6 C5 93.77(11)
C12 P1 C6 C5 -142.82(11)
C27 P1 C6 C5 -32.18(12)
O1 P1 C6 C1 -146.61(8)
C12 P1 C6 C1 -23.20(9)
C27 P1 C6 C1 87.44(9)
C16 C17 C18 C19 -0.4(2)
O1 P1 C27 C28 -38.51(17)
C12 P1 C27 C28 -168.46(15)
C6 P1 C27 C28 91.11(15)
O1 P1 C27 C32 144.12(14)
C12 P1 C27 C32 14.17(17)
C6 P1 C27 C32 -86.26(16)
C3 C10 C9 C8 -1.6(3)
C12 C13 C14 C15 -1.0(2)
C20 C15 C14 C13 -176.40(14)
C16 C15 C14 C13 0.4(2)
C15 C20 C19 C18 0.2(2)
C17 C18 C19 C20 0.0(3)
C21 C26 C25 C24 1.2(3)
C26 C25 C24 C23 -0.2(3)
C10 C9 C8 C7 2.7(3)
C2 C7 C8 C9 -1.0(3)
C25 C24 C23 C22 -1.0(3)
C21 C22 C23 C24 1.1(3)
C31 C30 C29 C28 1.3(4)
C29 C30 C31 C32 -0.8(4)
C30 C31 C32 C27 0.0(3)
C28 C27 C32 C31 0.3(3)
P1 C27 C32 C31 177.67(16)
C30 C29 C28 C27 -1.0(4)
C32 C27 C28 C29 0.2(3)
P1 C27 C28 C29 -177.29(18)
